data_7205983
loop_
_publ_author_name
'Liu, Qing-Xiang'
'Yu, Jie'
'Zhao, Xiao-Jun'
'Liu, Shu-Weng'
'Yang, Xiao-Qiong'
'Li, Kang-Ying'
'Wang, Xiu-Guang'

_publ_section_title
;
 Mercury(ii), copper(ii) and silver(i) complexes with ether or diether
 functionalized bis-NHC ligands: synthesis and structural studies
;
_journal_issue 12
_journal_name_full CrystEngComm
_journal_page_first 4086
_journal_paper_doi 10.1039/c1ce05134b
_journal_volume 13
_journal_year 2011
_chemical_formula_sum 'C36 H38 Hg2 I3 N4 O4.5'
_chemical_formula_weight 1380.58
_chemical_name_systematic
;
?
;
_space_group_IT_number 2
_symmetry_cell_setting triclinic
_symmetry_space_group_name_Hall '-P 1'
_symmetry_space_group_name_H-M 'P -1'
_atom_sites_solution_hydrogens geom
_atom_sites_solution_primary direct
_atom_sites_solution_secondary difmap
_audit_creation_method SHELXL-97
_cell_angle_alpha 84.823(3)
_cell_angle_beta 87.271(3)
_cell_angle_gamma 81.578(3)
_cell_formula_units_Z 2
_cell_length_a 11.510(2)
_cell_length_b 11.811(2)
_cell_length_c 15.423(3)
_cell_measurement_reflns_used 4046
_cell_measurement_temperature 296(2)
_cell_measurement_theta_max 25.81
_cell_measurement_theta_min 2.32
_cell_volume 2064.3(6)
_computing_cell_refinement 'Bruker SMART'
_computing_data_collection 'Bruker SMART'
_computing_data_reduction 'Bruker SAINT'
_computing_molecular_graphics 'Bruker SHELXTL'
_computing_publication_material 'Bruker SHELXTL'
_computing_structure_refinement 'SHELXL-97 (Sheldrick, 1997)'
_computing_structure_solution 'SHELXS-97 (Sheldrick, 1990)'
_diffrn_ambient_temperature 296(2)
_diffrn_measured_fraction_theta_full 0.991
_diffrn_measured_fraction_theta_max 0.991
_diffrn_measurement_device_type 'CCD area detector'
_diffrn_measurement_method 'phi and omega scans'
_diffrn_radiation_monochromator graphite
_diffrn_radiation_source 'fine-focus sealed tube'
_diffrn_radiation_type MoK\a
_diffrn_radiation_wavelength 0.71073
_diffrn_reflns_av_R_equivalents 0.0395
_diffrn_reflns_av_sigmaI/netI 0.0761
_diffrn_reflns_limit_h_max 13
_diffrn_reflns_limit_h_min -13
_diffrn_reflns_limit_k_max 14
_diffrn_reflns_limit_k_min -12
_diffrn_reflns_limit_l_max 18
_diffrn_reflns_limit_l_min -17
_diffrn_reflns_number 10580
_diffrn_reflns_theta_full 25.03
_diffrn_reflns_theta_max 25.03
_diffrn_reflns_theta_min 1.75
_exptl_absorpt_coefficient_mu 9.713
_exptl_absorpt_correction_T_max 0.054
_exptl_absorpt_correction_T_min 0.035
_exptl_absorpt_correction_type multi-scan
_exptl_absorpt_process_details sadabs
_exptl_crystal_colour colourless
_exptl_crystal_density_diffrn 2.220
_exptl_crystal_density_meas ?
_exptl_crystal_density_method 'not measured'
_exptl_crystal_description block
_exptl_crystal_F_000 1272.0
_exptl_crystal_size_max 0.38
_exptl_crystal_size_mid 0.36
_exptl_crystal_size_min 0.30
_refine_diff_density_max 2.717
_refine_diff_density_min -2.781
_refine_diff_density_rms 0.258
_refine_ls_extinction_method none
_refine_ls_goodness_of_fit_ref 1.028
_refine_ls_hydrogen_treatment constr
_refine_ls_matrix_type full
_refine_ls_number_parameters 452
_refine_ls_number_reflns 7288
_refine_ls_number_restraints 6
_refine_ls_restrained_S_all 1.028
_refine_ls_R_factor_all 0.0801
_refine_ls_R_factor_gt 0.0618
_refine_ls_shift/su_max 0.000
_refine_ls_shift/su_mean 0.000
_refine_ls_structure_factor_coef Fsqd
_refine_ls_weighting_details 'calc w=1/[\s^2^(Fo^2^)+(0.1109P)^2^+0.3456P] where P=(Fo^2^+2Fc^2^)/3'
_refine_ls_weighting_scheme calc
_refine_ls_wR_factor_gt 0.1653
_refine_ls_wR_factor_ref 0.1789
_reflns_number_gt 5461
_reflns_number_total 7288
_reflns_threshold_expression >2sigma(I)
_cod_data_source_file c1ce05134b.txt
_cod_data_source_block 090628c
_cod_depositor_comments
;
The following automatic conversions were performed:
'_symmetry_cell_setting' value 'Triclinic' changed to 'triclinic'
according to '/home/saulius/struct/CIF-dictionaries/cif_core.dic'
dictionary named 'cif_core.dic' version 2.4.1 from 2010-06-29.

Automatic conversion script
Id: cif_fix_enum 1555 2011-01-17 13:19:09Z saulius 

The following automatic conversions were performed:

'_exptl_crystal_density_meas' value 'none' was changed to '?' - the
value is perceived as not measured.

Automatic conversion script
Id: cif_fix_values 3008 2015-01-20 13:52:24Z robertas 
;
_cod_original_sg_symbol_H-M P-1
_cod_original_formula_sum 'C36 H38 Hg2 I3 N4 O4.50'
_cod_database_code 7205983

loop_
_symmetry_equiv_pos_as_xyz
'x, y, z'
'-x, -y, -z'

loop_
_atom_site_label
_atom_site_type_symbol
_atom_site_fract_x
_atom_site_fract_y
_atom_site_fract_z
_atom_site_U_iso_or_equiv
_atom_site_adp_type
_atom_site_occupancy
_atom_site_symmetry_multiplicity
_atom_site_calc_flag
_atom_site_refinement_flags
_atom_site_disorder_assembly
_atom_site_disorder_group
Hg1 Hg 0.27242(4) 0.30017(4) 0.25864(3) 0.03983(17) Uani 1 1 d . . .
Hg2 Hg 0.39778(5) -0.06195(4) 0.27247(3) 0.05051(19) Uani 1 1 d . . .
I1 I 0.36063(8) -0.06933(9) 0.44527(6) 0.0560(3) Uani 1 1 d . . .
I2 I 0.20927(10) -0.01850(10) 0.17172(7) 0.0731(3) Uani 1 1 d . . .
I3 I 0.58894(11) -0.19614(10) 0.20997(8) 0.0785(4) Uani 1 1 d . . .
O1 O -0.0065(9) 0.4019(9) 0.2671(8) 0.070(3) Uani 1 1 d . . .
O2 O 0.1448(11) 0.5571(9) 0.2675(8) 0.079(3) Uani 1 1 d . . .
O3 O 0.4991(8) 0.2874(7) 0.2921(6) 0.048(2) Uani 1 1 d . . .
O4 O 0.4433(7) 0.1371(7) 0.2413(6) 0.049(2) Uani 1 1 d . . .
N1 N 0.2348(9) 0.2340(9) 0.4534(7) 0.046(3) Uani 1 1 d . . .
N2 N 0.0848(8) 0.2037(8) 0.3823(6) 0.035(2) Uani 1 1 d . . .
N3 N 0.3357(9) 0.5081(9) 0.1431(7) 0.044(2) Uani 1 1 d . . .
N4 N 0.3082(8) 0.3751(8) 0.0621(7) 0.040(2) Uani 1 1 d . . .
C1 C 0.2666(13) 0.4776(13) 0.4672(9) 0.053(3) Uani 1 1 d . . .
H1 H 0.2186 0.4672 0.4226 0.064 Uiso 1 1 calc R . .
C2 C 0.2676(16) 0.5854(13) 0.4924(11) 0.066(4) Uani 1 1 d . . .
H2 H 0.2230 0.6479 0.4630 0.079 Uiso 1 1 calc R . .
C3 C 0.3313(16) 0.6019(14) 0.5585(12) 0.067(4) Uani 1 1 d . . .
H3 H 0.3289 0.6751 0.5768 0.081 Uiso 1 1 calc R . .
C4 C 0.3976(15) 0.5144(18) 0.5976(11) 0.075(5) Uani 1 1 d . . .
H4 H 0.4438 0.5271 0.6427 0.090 Uiso 1 1 calc R . .
C5 C 0.4010(12) 0.4036(14) 0.5741(10) 0.059(4) Uani 1 1 d . . .
H5 H 0.4475 0.3428 0.6039 0.071 Uiso 1 1 calc R . .
C6 C 0.3356(11) 0.3845(11) 0.5067(8) 0.042(3) Uani 1 1 d . . .
C7 C 0.3466(10) 0.2660(11) 0.4746(8) 0.043(3) Uani 1 1 d . . .
H7A H 0.3986 0.2631 0.4233 0.051 Uiso 1 1 calc R . .
H7B H 0.3824 0.2102 0.5192 0.051 Uiso 1 1 calc R . .
C8 C 0.1534(11) 0.1957(10) 0.5130(8) 0.044(3) Uani 1 1 d . . .
C9 C 0.1592(14) 0.1728(12) 0.6047(9) 0.058(4) Uani 1 1 d . . .
H9 H 0.2236 0.1845 0.6351 0.070 Uiso 1 1 calc R . .
C10 C 0.0623(14) 0.1320(12) 0.6455(9) 0.059(4) Uani 1 1 d . . .
H10 H 0.0614 0.1162 0.7057 0.071 Uiso 1 1 calc R . .
C11 C -0.0334(15) 0.1138(13) 0.6006(11) 0.068(5) Uani 1 1 d . . .
H11 H -0.0956 0.0843 0.6310 0.082 Uiso 1 1 calc R . .
C12 C -0.0385(12) 0.1385(11) 0.5114(10) 0.050(3) Uani 1 1 d . . .
H12 H -0.1037 0.1283 0.4812 0.061 Uiso 1 1 calc R . .
C13 C 0.0582(11) 0.1795(9) 0.4687(8) 0.038(3) Uani 1 1 d . . .
C14 C 0.1943(11) 0.2370(9) 0.3733(8) 0.038(3) Uani 1 1 d . . .
C15 C 0.0047(11) 0.2049(11) 0.3096(9) 0.047(3) Uani 1 1 d . . .
H15A H 0.0509 0.1920 0.2562 0.057 Uiso 1 1 calc R . .
H15B H -0.0421 0.1429 0.3213 0.057 Uiso 1 1 calc R . .
C16 C -0.0741(12) 0.3154(14) 0.2980(10) 0.061(4) Uani 1 1 d . . .
H16A H -0.1335 0.3100 0.2565 0.074 Uiso 1 1 calc R . .
H16B H -0.1134 0.3338 0.3530 0.074 Uiso 1 1 calc R . .
C17 C -0.044(2) 0.508(2) 0.2832(17) 0.114(7) Uani 1 1 d U . .
H17A H -0.0497 0.5112 0.3459 0.136 Uiso 1 1 calc R . .
H17B H -0.1220 0.5289 0.2612 0.136 Uiso 1 1 calc R . .
C18 C 0.0271(16) 0.5906(14) 0.2475(17) 0.100(7) Uani 1 1 d . . .
H18A H 0.0202 0.6004 0.1847 0.120 Uiso 1 1 calc R . .
H18B H -0.0009 0.6639 0.2704 0.120 Uiso 1 1 calc R . .
C19 C 0.2284(16) 0.6344(14) 0.2424(12) 0.074(5) Uani 1 1 d . . .
H19A H 0.2384 0.6789 0.2908 0.089 Uiso 1 1 calc R . .
H19B H 0.1992 0.6873 0.1940 0.089 Uiso 1 1 calc R . .
C20 C 0.3400(15) 0.5715(13) 0.2176(10) 0.068(5) Uani 1 1 d . . .
H20A H 0.3962 0.6250 0.2052 0.082 Uiso 1 1 calc R . .
H20B H 0.3681 0.5185 0.2663 0.082 Uiso 1 1 calc R . .
C21 C 0.3491(10) 0.5514(11) 0.0574(9) 0.046(3) Uani 1 1 d . . .
C22 C 0.3773(11) 0.6588(13) 0.0210(10) 0.054(4) Uani 1 1 d . . .
H22 H 0.3892 0.7172 0.0547 0.065 Uiso 1 1 calc R . .
C23 C 0.3853(11) 0.6691(13) -0.0670(9) 0.055(4) Uani 1 1 d . . .
H23 H 0.4039 0.7380 -0.0944 0.066 Uiso 1 1 calc R . .
C24 C 0.3677(13) 0.5832(15) -0.1199(10) 0.066(4) Uani 1 1 d . . .
H24 H 0.3746 0.5960 -0.1801 0.079 Uiso 1 1 calc R . .
C25 C 0.3405(12) 0.4815(13) -0.0832(10) 0.059(4) Uani 1 1 d . . .
H25 H 0.3292 0.4239 -0.1179 0.070 Uiso 1 1 calc R . .
C26 C 0.3297(10) 0.4643(11) 0.0059(8) 0.044(3) Uani 1 1 d . . .
C27 C 0.3086(10) 0.4025(10) 0.1445(8) 0.040(3) Uani 1 1 d . . .
C28 C 0.2878(11) 0.2625(11) 0.0363(9) 0.045(3) Uani 1 1 d . . .
H28A H 0.3105 0.2043 0.0832 0.054 Uiso 1 1 calc R . .
H28B H 0.3379 0.2440 -0.0144 0.054 Uiso 1 1 calc R . .
C29 C 0.1625(11) 0.2583(13) 0.0153(9) 0.054(4) Uani 1 1 d . . .
C30 C 0.0698(13) 0.3290(14) 0.0491(12) 0.069(4) Uani 1 1 d . . .
H30 H 0.0834 0.3899 0.0796 0.083 Uiso 1 1 calc R . .
C31 C -0.0485(14) 0.3093(19) 0.0373(12) 0.084(6) Uani 1 1 d . . .
H31 H -0.1116 0.3511 0.0655 0.101 Uiso 1 1 calc R . .
C32 C -0.0661(17) 0.229(2) -0.0155(15) 0.102(7) Uani 1 1 d . . .
H32 H -0.1425 0.2201 -0.0274 0.122 Uiso 1 1 calc R . .
C33 C 0.023(2) 0.162(3) -0.0505(15) 0.129(10) Uani 1 1 d . . .
H33 H 0.0073 0.1046 -0.0841 0.155 Uiso 1 1 calc R . .
C34 C 0.1426(15) 0.1767(17) -0.0376(12) 0.079(5) Uani 1 1 d . . .
H34 H 0.2048 0.1319 -0.0646 0.095 Uiso 1 1 calc R . .
C35 C 0.5196(10) 0.1852(11) 0.2731(8) 0.041(3) Uani 1 1 d . . .
C36 C 0.6379(12) 0.1217(13) 0.2843(11) 0.062(4) Uani 1 1 d . . .
H36A H 0.6754 0.1523 0.3294 0.093 Uiso 1 1 calc R . .
H36B H 0.6831 0.1292 0.2306 0.093 Uiso 1 1 calc R . .
H36C H 0.6327 0.0421 0.3000 0.093 Uiso 1 1 calc R . .
O5 O 0.546(4) 0.035(3) 0.020(2) 0.142(18) Uani 0.50 1 d P . .

loop_
_atom_site_aniso_label
_atom_site_aniso_U_11
_atom_site_aniso_U_22
_atom_site_aniso_U_33
_atom_site_aniso_U_23
_atom_site_aniso_U_13
_atom_site_aniso_U_12
Hg1 0.0356(3) 0.0433(3) 0.0387(3) 0.0051(2) 0.0021(2) -0.0054(2)
Hg2 0.0556(4) 0.0453(3) 0.0515(3) -0.0055(2) -0.0035(2) -0.0087(2)
I1 0.0515(6) 0.0669(6) 0.0469(5) -0.0060(4) -0.0075(4) 0.0030(4)
I2 0.0723(7) 0.0846(8) 0.0649(7) 0.0088(5) -0.0227(5) -0.0229(6)
I3 0.0879(9) 0.0761(8) 0.0682(7) -0.0205(5) 0.0128(6) 0.0031(6)
O1 0.058(7) 0.053(6) 0.093(8) 0.007(5) 0.007(6) 0.003(5)
O2 0.091(9) 0.066(7) 0.081(8) 0.018(6) 0.008(6) -0.029(7)
O3 0.049(5) 0.042(5) 0.055(6) -0.013(4) -0.005(4) -0.007(4)
O4 0.036(5) 0.031(4) 0.081(7) -0.010(4) -0.007(4) 0.001(4)
N1 0.047(6) 0.042(6) 0.050(7) -0.006(5) 0.002(5) -0.010(5)
N2 0.032(5) 0.035(5) 0.039(6) -0.005(4) 0.003(4) -0.003(4)
N3 0.040(6) 0.048(6) 0.040(6) 0.011(5) -0.002(5) -0.007(5)
N4 0.030(5) 0.043(6) 0.041(6) 0.005(4) 0.004(4) 0.009(4)
C1 0.055(9) 0.066(9) 0.035(7) -0.009(6) -0.011(6) 0.009(7)
C2 0.086(12) 0.043(9) 0.065(10) 0.000(7) 0.007(9) 0.002(8)
C3 0.081(12) 0.054(10) 0.071(11) -0.030(8) 0.015(9) -0.013(9)
C4 0.055(10) 0.112(15) 0.068(11) -0.033(10) 0.010(8) -0.036(10)
C5 0.046(8) 0.074(10) 0.058(9) -0.006(7) -0.002(7) -0.012(7)
C6 0.038(7) 0.053(8) 0.036(7) -0.008(5) 0.019(5) -0.015(6)
C7 0.029(6) 0.048(7) 0.046(7) 0.004(5) -0.005(5) 0.007(5)
C8 0.045(8) 0.035(7) 0.046(7) 0.004(5) 0.015(6) 0.002(6)
C9 0.069(10) 0.068(10) 0.038(8) -0.004(6) 0.001(7) -0.009(8)
C10 0.073(11) 0.065(10) 0.036(8) 0.006(6) 0.011(7) -0.009(8)
C11 0.072(11) 0.056(9) 0.069(11) 0.001(7) 0.040(9) -0.003(8)
C12 0.039(7) 0.042(7) 0.068(10) -0.006(6) 0.018(6) -0.005(6)
C13 0.043(7) 0.024(6) 0.043(7) 0.004(5) 0.012(5) -0.001(5)
C14 0.049(7) 0.026(6) 0.038(7) -0.001(5) -0.011(5) 0.001(5)
C15 0.043(8) 0.050(8) 0.050(8) 0.001(6) 0.002(6) -0.016(6)
C16 0.043(8) 0.087(11) 0.052(9) 0.004(7) -0.005(7) -0.005(8)
C17 0.110(8) 0.113(8) 0.116(8) -0.012(5) 0.000(5) -0.012(5)
C18 0.064(12) 0.046(10) 0.18(2) -0.015(11) 0.010(13) 0.019(9)
C19 0.090(13) 0.060(10) 0.073(11) -0.013(8) 0.012(9) -0.013(9)
C20 0.089(13) 0.060(10) 0.063(10) 0.009(8) -0.021(9) -0.040(9)
C21 0.028(6) 0.053(8) 0.054(8) 0.014(6) -0.001(6) -0.003(6)
C22 0.041(8) 0.059(9) 0.059(9) 0.015(7) 0.002(6) -0.010(7)
C23 0.030(7) 0.070(10) 0.055(9) 0.028(7) 0.003(6) 0.003(6)
C24 0.066(10) 0.080(11) 0.048(9) 0.030(8) -0.012(7) -0.013(8)
C25 0.051(9) 0.066(10) 0.053(9) 0.012(7) -0.008(7) 0.001(7)
C26 0.023(6) 0.048(7) 0.050(8) 0.015(6) 0.012(5) 0.011(5)
C27 0.023(6) 0.036(7) 0.057(8) 0.013(6) -0.007(5) 0.004(5)
C28 0.036(7) 0.047(7) 0.051(8) -0.009(6) -0.005(6) 0.003(6)
C29 0.029(7) 0.077(10) 0.049(8) 0.016(7) -0.005(6) 0.005(7)
C30 0.040(9) 0.076(11) 0.090(13) -0.016(9) -0.006(8) 0.000(8)
C31 0.038(9) 0.127(17) 0.077(12) 0.003(11) -0.011(8) 0.021(9)
C32 0.054(12) 0.15(2) 0.108(17) -0.038(15) -0.028(12) 0.006(12)
C33 0.107(18) 0.22(3) 0.084(16) -0.060(17) -0.042(13) -0.049(19)
C34 0.058(11) 0.099(14) 0.084(13) -0.022(10) -0.022(9) -0.007(9)
C35 0.034(7) 0.047(8) 0.042(7) 0.002(5) -0.008(5) -0.005(6)
C36 0.047(9) 0.060(9) 0.078(11) -0.005(7) -0.016(7) 0.002(7)
O5 0.21(5) 0.09(3) 0.09(3) 0.031(18) 0.06(3) 0.05(2)

loop_
_atom_type_symbol
_atom_type_description
_atom_type_scat_dispersion_real
_atom_type_scat_dispersion_imag
_atom_type_scat_source
C C 0.0033 0.0016 'International Tables Vol C Tables 4.2.6.8 and 6.1.1.4'
H H 0.0000 0.0000 'International Tables Vol C Tables 4.2.6.8 and 6.1.1.4'
N N 0.0061 0.0033 'International Tables Vol C Tables 4.2.6.8 and 6.1.1.4'
O O 0.0106 0.0060 'International Tables Vol C Tables 4.2.6.8 and 6.1.1.4'
I I -0.4742 1.8119 'International Tables Vol C Tables 4.2.6.8 and 6.1.1.4'
Hg Hg -2.3894 9.2266 'International Tables Vol C Tables 4.2.6.8 and 6.1.1.4'

loop_
_geom_angle_atom_site_label_1
_geom_angle_atom_site_label_2
_geom_angle_atom_site_label_3
_geom_angle
_geom_angle_site_symmetry_1
_geom_angle_site_symmetry_3
_geom_angle_publ_flag
C14 Hg1 C27 163.0(4) . . ?
C14 Hg1 O4 99.5(4) . . ?
C27 Hg1 O4 97.5(4) . . ?
O4 Hg2 I1 100.6(2) . . ?
O4 Hg2 I2 92.0(2) . . ?
I1 Hg2 I2 117.94(4) . . ?
O4 Hg2 I3 104.5(2) . . ?
I1 Hg2 I3 117.77(4) . . ?
I2 Hg2 I3 116.99(4) . . ?
C17 O1 C16 119.1(15) . . ?
C18 O2 C19 119.2(13) . . ?
C35 O4 Hg2 129.4(8) . . ?
C35 O4 Hg1 96.3(7) . . ?
Hg2 O4 Hg1 116.7(3) . . ?
C14 N1 C8 109.0(11) . . ?
C14 N1 C7 125.8(11) . . ?
C8 N1 C7 125.2(11) . . ?
C13 N2 C14 109.3(10) . . ?
C13 N2 C15 126.0(10) . . ?
C14 N2 C15 124.5(9) . . ?
C27 N3 C21 109.0(11) . . ?
C27 N3 C20 125.7(11) . . ?
C21 N3 C20 125.1(11) . . ?
C27 N4 C26 110.7(11) . . ?
C27 N4 C28 124.8(10) . . ?
C26 N4 C28 124.5(11) . . ?
C2 C1 C6 120.9(14) . . ?
C2 C1 H1 119.6 . . ?
C6 C1 H1 119.6 . . ?
C3 C2 C1 120.7(15) . . ?
C3 C2 H2 119.6 . . ?
C1 C2 H2 119.6 . . ?
C4 C3 C2 119.6(15) . . ?
C4 C3 H3 120.2 . . ?
C2 C3 H3 120.2 . . ?
C3 C4 C5 122.0(16) . . ?
C3 C4 H4 119.0 . . ?
C5 C4 H4 119.0 . . ?
C6 C5 C4 119.4(15) . . ?
C6 C5 H5 120.3 . . ?
C4 C5 H5 120.3 . . ?
C5 C6 C1 117.3(12) . . ?
C5 C6 C7 120.1(13) . . ?
C1 C6 C7 122.4(12) . . ?
N1 C7 C6 113.3(10) . . ?
N1 C7 H7A 108.9 . . ?
C6 C7 H7A 108.9 . . ?
N1 C7 H7B 108.9 . . ?
C6 C7 H7B 108.9 . . ?
H7A C7 H7B 107.7 . . ?
C13 C8 N1 107.9(11) . . ?
C13 C8 C9 122.2(12) . . ?
N1 C8 C9 129.9(13) . . ?
C10 C9 C8 115.2(14) . . ?
C10 C9 H9 122.4 . . ?
C8 C9 H9 122.4 . . ?
C11 C10 C9 122.7(13) . . ?
C11 C10 H10 118.7 . . ?
C9 C10 H10 118.7 . . ?
C10 C11 C12 121.3(13) . . ?
C10 C11 H11 119.4 . . ?
C12 C11 H11 119.4 . . ?
C11 C12 C13 117.2(14) . . ?
C11 C12 H12 121.4 . . ?
C13 C12 H12 121.4 . . ?
C8 C13 N2 106.6(10) . . ?
C8 C13 C12 121.4(12) . . ?
N2 C13 C12 131.8(13) . . ?
N1 C14 N2 107.1(10) . . ?
N1 C14 Hg1 126.3(9) . . ?
N2 C14 Hg1 126.1(8) . . ?
C16 C15 N2 111.5(11) . . ?
C16 C15 H15A 109.3 . . ?
N2 C15 H15A 109.3 . . ?
C16 C15 H15B 109.3 . . ?
N2 C15 H15B 109.3 . . ?
H15A C15 H15B 108.0 . . ?
O1 C16 C15 108.7(11) . . ?
O1 C16 H16A 110.0 . . ?
C15 C16 H16A 110.0 . . ?
O1 C16 H16B 110.0 . . ?
C15 C16 H16B 110.0 . . ?
H16A C16 H16B 108.3 . . ?
O1 C17 C18 116(2) . . ?
O1 C17 H17A 108.3 . . ?
C18 C17 H17A 108.3 . . ?
O1 C17 H17B 108.3 . . ?
C18 C17 H17B 108.3 . . ?
H17A C17 H17B 107.4 . . ?
O2 C18 C17 111.1(18) . . ?
O2 C18 H18A 109.4 . . ?
C17 C18 H18A 109.4 . . ?
O2 C18 H18B 109.4 . . ?
C17 C18 H18B 109.4 . . ?
H18A C18 H18B 108.0 . . ?
O2 C19 C20 110.5(13) . . ?
O2 C19 H19A 109.5 . . ?
C20 C19 H19A 109.5 . . ?
O2 C19 H19B 109.5 . . ?
C20 C19 H19B 109.5 . . ?
H19A C19 H19B 108.1 . . ?
N3 C20 C19 113.8(13) . . ?
N3 C20 H20A 108.8 . . ?
C19 C20 H20A 108.8 . . ?
N3 C20 H20B 108.8 . . ?
C19 C20 H20B 108.8 . . ?
H20A C20 H20B 107.7 . . ?
N3 C21 C26 106.3(11) . . ?
N3 C21 C22 131.2(14) . . ?
C26 C21 C22 122.5(13) . . ?
C23 C22 C21 114.2(15) . . ?
C23 C22 H22 122.9 . . ?
C21 C22 H22 122.9 . . ?
C22 C23 C24 124.4(13) . . ?
C22 C23 H23 117.8 . . ?
C24 C23 H23 117.8 . . ?
C25 C24 C23 120.0(14) . . ?
C25 C24 H24 120.0 . . ?
C23 C24 H24 120.0 . . ?
C24 C25 C26 119.3(15) . . ?
C24 C25 H25 120.4 . . ?
C26 C25 H25 120.4 . . ?
N4 C26 C25 134.4(14) . . ?
N4 C26 C21 105.9(11) . . ?
C25 C26 C21 119.6(12) . . ?
N3 C27 N4 108.1(10) . . ?
N3 C27 Hg1 124.5(10) . . ?
N4 C27 Hg1 127.4(9) . . ?
N4 C28 C29 113.6(11) . . ?
N4 C28 H28A 108.8 . . ?
C29 C28 H28A 108.8 . . ?
N4 C28 H28B 108.8 . . ?
C29 C28 H28B 108.8 . . ?
H28A C28 H28B 107.7 . . ?
C30 C29 C34 120.0(14) . . ?
C30 C29 C28 122.8(15) . . ?
C34 C29 C28 117.2(14) . . ?
C29 C30 C31 120.0(17) . . ?
C29 C30 H30 120.0 . . ?
C31 C30 H30 120.0 . . ?
C32 C31 C30 118.7(18) . . ?
C32 C31 H31 120.7 . . ?
C30 C31 H31 120.7 . . ?
C33 C32 C31 121.7(19) . . ?
C33 C32 H32 119.2 . . ?
C31 C32 H32 119.2 . . ?
C32 C33 C34 121(2) . . ?
C32 C33 H33 119.5 . . ?
C34 C33 H33 119.5 . . ?
C29 C34 C33 118.2(19) . . ?
C29 C34 H34 120.9 . . ?
C33 C34 H34 120.9 . . ?
O4 C35 O3 122.0(11) . . ?
O4 C35 C36 118.8(12) . . ?
O3 C35 C36 119.1(11) . . ?
C35 C36 H36A 109.5 . . ?
C35 C36 H36B 109.5 . . ?
H36A C36 H36B 109.5 . . ?
C35 C36 H36C 109.5 . . ?
H36A C36 H36C 109.5 . . ?
H36B C36 H36C 109.5 . . ?

loop_
_geom_bond_atom_site_label_1
_geom_bond_atom_site_label_2
_geom_bond_distance
_geom_bond_site_symmetry_2
_geom_bond_publ_flag
Hg1 C14 2.074(12) . ?
Hg1 C27 2.104(12) . ?
Hg1 O4 2.566(8) . ?
Hg2 O4 2.483(8) . ?
Hg2 I1 2.6747(12) . ?
Hg2 I2 2.6901(12) . ?
Hg2 I3 2.7082(13) . ?
O1 C17 1.30(2) . ?
O1 C16 1.409(17) . ?
O2 C18 1.40(2) . ?
O2 C19 1.437(18) . ?
O3 C35 1.254(15) . ?
O4 C35 1.254(14) . ?
N1 C14 1.336(15) . ?
N1 C8 1.378(15) . ?
N1 C7 1.453(15) . ?
N2 C13 1.367(15) . ?
N2 C14 1.372(15) . ?
N2 C15 1.482(16) . ?
N3 C27 1.327(15) . ?
N3 C21 1.383(16) . ?
N3 C20 1.433(19) . ?
N4 C27 1.340(16) . ?
N4 C26 1.347(15) . ?
N4 C28 1.476(15) . ?
C1 C2 1.37(2) . ?
C1 C6 1.371(18) . ?
C1 H1 0.9300 . ?
C2 C3 1.33(2) . ?
C2 H2 0.9300 . ?
C3 C4 1.31(2) . ?
C3 H3 0.9300 . ?
C4 C5 1.38(2) . ?
C4 H4 0.9300 . ?
C5 C6 1.366(19) . ?
C5 H5 0.9300 . ?
C6 C7 1.513(17) . ?
C7 H7A 0.9700 . ?
C7 H7B 0.9700 . ?
C8 C13 1.364(18) . ?
C8 C9 1.418(18) . ?
C9 C10 1.382(19) . ?
C9 H9 0.9300 . ?
C10 C11 1.38(2) . ?
C10 H10 0.9300 . ?
C11 C12 1.38(2) . ?
C11 H11 0.9300 . ?
C12 C13 1.392(16) . ?
C12 H12 0.9300 . ?
C15 C16 1.479(19) . ?
C15 H15A 0.9700 . ?
C15 H15B 0.9700 . ?
C16 H16A 0.9700 . ?
C16 H16B 0.9700 . ?
C17 C18 1.42(3) . ?
C17 H17A 0.9700 . ?
C17 H17B 0.9700 . ?
C18 H18A 0.9700 . ?
C18 H18B 0.9700 . ?
C19 C20 1.44(2) . ?
C19 H19A 0.9700 . ?
C19 H19B 0.9700 . ?
C20 H20A 0.9700 . ?
C20 H20B 0.9700 . ?
C21 C26 1.40(2) . ?
C21 C22 1.416(18) . ?
C22 C23 1.35(2) . ?
C22 H22 0.9300 . ?
C23 C24 1.40(2) . ?
C23 H23 0.9300 . ?
C24 C25 1.35(2) . ?
C24 H24 0.9300 . ?
C25 C26 1.373(19) . ?
C25 H25 0.9300 . ?
C28 C29 1.502(17) . ?
C28 H28A 0.9700 . ?
C28 H28B 0.9700 . ?
C29 C30 1.37(2) . ?
C29 C34 1.37(2) . ?
C30 C31 1.44(2) . ?
C30 H30 0.9300 . ?
C31 C32 1.35(3) . ?
C31 H31 0.9300 . ?
C32 C33 1.32(3) . ?
C32 H32 0.9300 . ?
C33 C34 1.44(3) . ?
C33 H33 0.9300 . ?
C34 H34 0.9300 . ?
C35 C36 1.465(18) . ?
C36 H36A 0.9600 . ?
C36 H36B 0.9600 . ?
C36 H36C 0.9600 . ?
O5 O5 1.62(8) 2_655 ?

loop_
_geom_torsion_atom_site_label_1
_geom_torsion_atom_site_label_2
_geom_torsion_atom_site_label_3
_geom_torsion_atom_site_label_4
_geom_torsion
_geom_torsion_site_symmetry_1
_geom_torsion_site_symmetry_2
_geom_torsion_site_symmetry_3
_geom_torsion_site_symmetry_4
_geom_torsion_publ_flag
I1 Hg2 O4 C35 54.9(11) . . . . ?
I2 Hg2 O4 C35 173.8(10) . . . . ?
I3 Hg2 O4 C35 -67.6(11) . . . . ?
I1 Hg2 O4 Hg1 -70.0(4) . . . . ?
I2 Hg2 O4 Hg1 48.9(4) . . . . ?
I3 Hg2 O4 Hg1 167.5(3) . . . . ?
C14 Hg1 O4 C35 -98.1(8) . . . . ?
C27 Hg1 O4 C35 83.0(8) . . . . ?
C14 Hg1 O4 Hg2 42.4(5) . . . . ?
C27 Hg1 O4 Hg2 -136.5(5) . . . . ?
C6 C1 C2 C3 -3(2) . . . . ?
C1 C2 C3 C4 3(3) . . . . ?
C2 C3 C4 C5 -2(3) . . . . ?
C3 C4 C5 C6 2(2) . . . . ?
C4 C5 C6 C1 -1.7(19) . . . . ?
C4 C5 C6 C7 174.3(12) . . . . ?
C2 C1 C6 C5 3(2) . . . . ?
C2 C1 C6 C7 -173.5(13) . . . . ?
C14 N1 C7 C6 101.0(14) . . . . ?
C8 N1 C7 C6 -78.8(14) . . . . ?
C5 C6 C7 N1 139.8(12) . . . . ?
C1 C6 C7 N1 -44.4(16) . . . . ?
C14 N1 C8 C13 -2.6(14) . . . . ?
C7 N1 C8 C13 177.3(11) . . . . ?
C14 N1 C8 C9 176.5(13) . . . . ?
C7 N1 C8 C9 -4(2) . . . . ?
C13 C8 C9 C10 1(2) . . . . ?
N1 C8 C9 C10 -178.4(13) . . . . ?
C8 C9 C10 C11 0(2) . . . . ?
C9 C10 C11 C12 -2(2) . . . . ?
C10 C11 C12 C13 2(2) . . . . ?
N1 C8 C13 N2 2.3(13) . . . . ?
C9 C8 C13 N2 -176.8(11) . . . . ?
N1 C8 C13 C12 178.7(11) . . . . ?
C9 C8 C13 C12 -0.5(19) . . . . ?
C14 N2 C13 C8 -1.3(13) . . . . ?
C15 N2 C13 C8 -175.9(11) . . . . ?
C14 N2 C13 C12 -177.1(13) . . . . ?
C15 N2 C13 C12 8(2) . . . . ?
C11 C12 C13 C8 -0.7(19) . . . . ?
C11 C12 C13 N2 174.6(12) . . . . ?
C8 N1 C14 N2 1.8(13) . . . . ?
C7 N1 C14 N2 -178.1(11) . . . . ?
C8 N1 C14 Hg1 174.6(8) . . . . ?
C7 N1 C14 Hg1 -5.3(17) . . . . ?
C13 N2 C14 N1 -0.3(12) . . . . ?
C15 N2 C14 N1 174.5(10) . . . . ?
C13 N2 C14 Hg1 -173.1(8) . . . . ?
C15 N2 C14 Hg1 1.6(16) . . . . ?
C27 Hg1 C14 N1 -109.6(17) . . . . ?
O4 Hg1 C14 N1 74.1(10) . . . . ?
C27 Hg1 C14 N2 62(2) . . . . ?
O4 Hg1 C14 N2 -114.4(9) . . . . ?
C13 N2 C15 C16 83.0(14) . . . . ?
C14 N2 C15 C16 -90.9(14) . . . . ?
C17 O1 C16 C15 -153.7(18) . . . . ?
N2 C15 C16 O1 68.5(14) . . . . ?
C16 O1 C17 C18 -177.9(18) . . . . ?
C19 O2 C18 C17 -175.3(18) . . . . ?
O1 C17 C18 O2 -50(3) . . . . ?
C18 O2 C19 C20 -144.5(17) . . . . ?
C27 N3 C20 C19 -86.7(17) . . . . ?
C21 N3 C20 C19 87.4(16) . . . . ?
O2 C19 C20 N3 62.7(18) . . . . ?
C27 N3 C21 C26 -0.6(13) . . . . ?
C20 N3 C21 C26 -175.5(12) . . . . ?
C27 N3 C21 C22 179.8(13) . . . . ?
C20 N3 C21 C22 5(2) . . . . ?
N3 C21 C22 C23 178.6(13) . . . . ?
C26 C21 C22 C23 -0.9(18) . . . . ?
C21 C22 C23 C24 0(2) . . . . ?
C22 C23 C24 C25 0(2) . . . . ?
C23 C24 C25 C26 0(2) . . . . ?
C27 N4 C26 C25 178.8(13) . . . . ?
C28 N4 C26 C25 -1(2) . . . . ?
C27 N4 C26 C21 2.4(13) . . . . ?
C28 N4 C26 C21 -177.3(10) . . . . ?
C24 C25 C26 N4 -177.3(14) . . . . ?
C24 C25 C26 C21 -1(2) . . . . ?
N3 C21 C26 N4 -1.0(13) . . . . ?
C22 C21 C26 N4 178.6(11) . . . . ?
N3 C21 C26 C25 -178.1(11) . . . . ?
C22 C21 C26 C25 1.5(19) . . . . ?
C21 N3 C27 N4 2.1(13) . . . . ?
C20 N3 C27 N4 176.9(12) . . . . ?
C21 N3 C27 Hg1 -177.6(8) . . . . ?
C20 N3 C27 Hg1 -2.8(18) . . . . ?
C26 N4 C27 N3 -2.8(13) . . . . ?
C28 N4 C27 N3 176.8(10) . . . . ?
C26 N4 C27 Hg1 176.8(8) . . . . ?
C28 N4 C27 Hg1 -3.5(16) . . . . ?
C14 Hg1 C27 N3 66.0(19) . . . . ?
O4 Hg1 C27 N3 -117.7(9) . . . . ?
C14 Hg1 C27 N4 -113.6(17) . . . . ?
O4 Hg1 C27 N4 62.7(10) . . . . ?
C27 N4 C28 C29 95.5(14) . . . . ?
C26 N4 C28 C29 -84.9(14) . . . . ?
N4 C28 C29 C30 -25.3(19) . . . . ?
N4 C28 C29 C34 157.0(13) . . . . ?
C34 C29 C30 C31 7(2) . . . . ?
C28 C29 C30 C31 -170.5(14) . . . . ?
C29 C30 C31 C32 -7(3) . . . . ?
C30 C31 C32 C33 6(4) . . . . ?
C31 C32 C33 C34 -3(4) . . . . ?
C30 C29 C34 C33 -5(3) . . . . ?
C28 C29 C34 C33 172.9(17) . . . . ?
C32 C33 C34 C29 3(4) . . . . ?
Hg2 O4 C35 O3 -139.9(10) . . . . ?
Hg1 O4 C35 O3 -7.3(13) . . . . ?
Hg2 O4 C35 C36 43.3(17) . . . . ?
Hg1 O4 C35 C36 175.9(11) . . . . ?
